data_1552460
loop_
_publ_author_name
'Schoemaker, Robin'
'Schwedtmann, Kai'
'Franconetti, Antonio'
'Frontera, Antonio'
'Hennersdorf, Felix'
'Weigand, Jan J.'

_publ_section_title
;
 Controlled scrambling reactions to polyphosphanes via bond metathesis
 reactions
;
_journal_name_full 'Chemical Science'
_journal_paper_doi 10.1039/C9SC04501E
_journal_year 2019
_chemical_formula_moiety 'C29 H48 N P3'
_chemical_formula_sum 'C29 H48 N P3'
_chemical_formula_weight 503.59
_space_group_crystal_system monoclinic
_space_group_IT_number 14
_space_group_name_Hall '-P 2ybc'
_space_group_name_H-M_alt 'P 1 21/c 1'
_symmetry_space_group_name_Hall '-P 2ybc'
_symmetry_space_group_name_H-M 'P 1 21/c 1'
_atom_sites_solution_hydrogens difmap
_audit_creation_date 2017-04-11
_audit_creation_method
;
Olex2 1.2
(compiled 2015.09.30 svn.r3233 for OlexSys, GUI svn.r5103)
;
_audit_update_record
;
2019-08-30 deposited with the CCDC.    2019-10-17 downloaded from the CCDC.
;
_cell_angle_alpha 90
_cell_angle_beta 99.7411(10)
_cell_angle_gamma 90
_cell_formula_units_Z 4
_cell_length_a 11.06652(11)
_cell_length_b 23.6010(3)
_cell_length_c 10.85205(11)
_cell_measurement_reflns_used 9719
_cell_measurement_temperature 100.01(10)
_cell_measurement_theta_max 76.2080
_cell_measurement_theta_min 3.7440
_cell_volume 2793.48(5)
_computing_cell_refinement 'CrysAlisPro 1.171.38.43 (Rigaku OD, 2015)'
_computing_data_collection 'CrysAlisPro 1.171.38.43 (Rigaku OD, 2015)'
_computing_data_reduction 'CrysAlisPro 1.171.38.43 (Rigaku OD, 2015)'
_computing_molecular_graphics 'Olex2 (Dolomanov et al., 2009)'
_computing_publication_material 'Olex2 (Dolomanov et al., 2009)'
_computing_structure_refinement 'ShelXL (Sheldrick, 2015)'
_computing_structure_solution 'ShelXT (Sheldrick, 2015)'
_diffrn_ambient_environment N~2~
_diffrn_ambient_temperature 100.01(10)
_diffrn_detector 'CCD plate'
_diffrn_detector_area_resol_mean 5.2850
_diffrn_detector_type AtlasS2
_diffrn_measured_fraction_theta_full 1.000
_diffrn_measured_fraction_theta_max 0.989
_diffrn_measurement_details
;
List of Runs (angles in degrees, time in seconds):

  # Type    Start    End  Width  t~exp~   \w     \q     \k     \f   Frames
#--------------------------------------------------------------------------
  1  \w    149.00 177.00   0.50    4.00    --  111.00  30.00  30.00   56
  2  \w    105.00 154.00   0.50    4.00    --  111.00  61.00-120.00   98
  3  \w    100.00 152.00   0.50    4.00    --  111.00 125.00 -30.00  104
  4  \w     87.00 115.00   0.50    4.00    --  111.00  30.00  30.00   56
  5  \w     88.00 135.00   0.50    4.00    --  111.00 -45.00   0.00   94
  6  \w     71.00 101.00   0.50    4.00    --  111.00 -61.00 -90.00   60
  7  \w     54.00 132.00   0.50    4.00    --  111.00 -30.00-150.00  156
  8  \w     42.00 121.00   0.50    4.00    --  111.00-125.00-120.00  158
  9  \w     34.00  93.00   0.50    4.00    --  111.00 -94.00  30.00  118
 10  \w     57.00 119.00   0.50    4.00    --  111.00-125.00 120.00  124
 11  \w     16.00  70.00   0.50    1.00    --   42.50 -99.00 150.00  108
 12  \w      2.00  71.00   0.50    1.00    --   42.50 -99.00 -30.00  138
 13  \w     31.00  96.00   0.50    4.00    --  111.00 -94.00-120.00  130
 14  \w     96.00 121.00   0.50    4.00    --  111.00 124.00 131.00   50
 15  \w    -66.00  41.00   0.50    1.00    --  -38.50   0.00  30.00  214
;
_diffrn_measurement_device 'four-circle diffractometer'
_diffrn_measurement_device_type 'SuperNova, Dual, Cu at zero, AtlasS2'
_diffrn_measurement_method '\w scans'
_diffrn_orient_matrix_type 'CrysAlisPro convention (1999,Acta A55,543-557)'
_diffrn_orient_matrix_UB_11 0.0404532000
_diffrn_orient_matrix_UB_12 -0.0023318000
_diffrn_orient_matrix_UB_13 0.1429055000
_diffrn_orient_matrix_UB_21 -0.0095358000
_diffrn_orient_matrix_UB_22 0.0650292000
_diffrn_orient_matrix_UB_23 0.0063863000
_diffrn_orient_matrix_UB_31 -0.1349616000
_diffrn_orient_matrix_UB_32 -0.0052682000
_diffrn_orient_matrix_UB_33 0.0168399000
_diffrn_radiation_monochromator mirror
_diffrn_radiation_probe x-ray
_diffrn_radiation_type CuK\a
_diffrn_radiation_wavelength 1.54184
_diffrn_reflns_av_R_equivalents 0.0243
_diffrn_reflns_av_unetI/netI 0.0292
_diffrn_reflns_Laue_measured_fraction_full 1.000
_diffrn_reflns_Laue_measured_fraction_max 0.989
_diffrn_reflns_limit_h_max 7
_diffrn_reflns_limit_h_min -13
_diffrn_reflns_limit_k_max 29
_diffrn_reflns_limit_k_min -29
_diffrn_reflns_limit_l_max 13
_diffrn_reflns_limit_l_min -13
_diffrn_reflns_number 14711
_diffrn_reflns_point_group_measured_fraction_full 1.000
_diffrn_reflns_point_group_measured_fraction_max 0.989
_diffrn_reflns_theta_full 67.684
_diffrn_reflns_theta_max 76.483
_diffrn_reflns_theta_min 3.746
_diffrn_source 'micro-focus sealed X-ray tube'
_diffrn_source_type 'SuperNova (Cu) X-ray Source'
_exptl_absorpt_coefficient_mu 2.069
_exptl_absorpt_correction_T_max 0.906
_exptl_absorpt_correction_T_min 0.698
_exptl_absorpt_correction_type gaussian
_exptl_absorpt_process_details
;
CrysAlisPro 1.171.38.43 (Rigaku Oxford Diffraction, 2015)
Numerical absorption correction based on gaussian integration over
            a multifaceted crystal model
Empirical absorption correction using spherical harmonics,
 implemented in SCALE3 ABSPACK scaling algorithm.
;
_exptl_crystal_colour colourless
_exptl_crystal_colour_primary colourless
_exptl_crystal_density_diffrn 1.197
_exptl_crystal_description needle
_exptl_crystal_F_000 1096
_exptl_crystal_size_max 0.292
_exptl_crystal_size_mid 0.065
_exptl_crystal_size_min 0.05
_refine_diff_density_max 0.327
_refine_diff_density_min -0.258
_refine_diff_density_rms 0.044
_refine_ls_extinction_method none
_refine_ls_goodness_of_fit_ref 1.039
_refine_ls_hydrogen_treatment refall
_refine_ls_matrix_type full
_refine_ls_number_parameters 490
_refine_ls_number_reflns 5806
_refine_ls_number_restraints 0
_refine_ls_restrained_S_all 1.039
_refine_ls_R_factor_all 0.0300
_refine_ls_R_factor_gt 0.0277
_refine_ls_shift/su_max 0.002
_refine_ls_shift/su_mean 0.000
_refine_ls_structure_factor_coef Fsqd
_refine_ls_weighting_details 'w=1/[\s^2^(Fo^2^)+(0.0299P)^2^+0.9691P] where P=(Fo^2^+2Fc^2^)/3'
_refine_ls_weighting_scheme calc
_refine_ls_wR_factor_gt 0.0673
_refine_ls_wR_factor_ref 0.0688
_reflns_Friedel_coverage 0.000
_reflns_number_gt 5416
_reflns_number_total 5806
_reflns_threshold_expression 'I > 2\s(I)'
_cod_data_source_file c9sc04501e2.cif
_cod_data_source_block 9a
_cod_database_code 1552460
_chemical_oxdiff_formula C29H48NP3
_shelx_space_group_comment
;
The symmetry employed for this shelxl refinement is uniquely defined
by the following loop, which should always be used as a source of
symmetry information in preference to the above space-group names.
They are only intended as comments.
;
_reflns_odcompleteness_completeness 99.86
_reflns_odcompleteness_iscentric 1
_reflns_odcompleteness_theta 74.33
_olex2_refinement_description
;
;
_shelx_shelxl_version_number 2014/7
_olex2_submission_special_instructions 'No special instructions were received'
_oxdiff_exptl_absorpt_empirical_details
;
Empirical correction (ABSPACK) includes:
- Absorption correction using spherical harmonics
- Frame scaling
;
_oxdiff_exptl_absorpt_empirical_full_max 1.344
_oxdiff_exptl_absorpt_empirical_full_min 0.689

loop_
_space_group_symop_operation_xyz
'x, y, z'
'-x, y+1/2, -z+1/2'
'-x, -y, -z'
'x, -y-1/2, z-1/2'

loop_
_atom_site_label
_atom_site_type_symbol
_atom_site_fract_x
_atom_site_fract_y
_atom_site_fract_z
_atom_site_U_iso_or_equiv
_atom_site_adp_type
_atom_site_occupancy
_atom_site_site_symmetry_order
_atom_site_calc_flag
P1 P 0.56124(2) 0.68345(2) 0.48235(2) 0.01218(7) Uani 1 1 d
P2 P 0.40995(2) 0.70881(2) 0.58300(2) 0.01251(7) Uani 1 1 d
P3 P 0.59111(2) 0.59633(2) 0.56298(2) 0.01219(7) Uani 1 1 d
N1 N 0.79341(9) 0.71373(4) 0.49938(9) 0.01649(19) Uani 1 1 d
C1 C 0.69838(10) 0.72177(5) 0.56056(10) 0.0134(2) Uani 1 1 d
C2 C 0.70857(10) 0.75525(5) 0.66758(11) 0.0151(2) Uani 1 1 d
H2 H 0.6413(14) 0.7606(7) 0.7111(15) 0.020(4) Uiso 1 1 d
C3 C 0.82086(11) 0.78060(5) 0.71333(11) 0.0171(2) Uani 1 1 d
H3 H 0.8269(15) 0.8029(7) 0.7850(16) 0.023(4) Uiso 1 1 d
C4 C 0.91914(10) 0.77182(5) 0.65146(11) 0.0184(2) Uani 1 1 d
H4 H 0.9962(16) 0.7883(7) 0.6786(16) 0.026(4) Uiso 1 1 d
C5 C 0.90027(11) 0.73848(5) 0.54500(12) 0.0185(2) Uani 1 1 d
H5 H 0.9664(15) 0.7327(7) 0.4988(15) 0.022(4) Uiso 1 1 d
C6 C 0.35480(10) 0.77382(5) 0.49120(10) 0.0139(2) Uani 1 1 d
H6 H 0.3466(13) 0.7644(6) 0.4038(14) 0.014(3) Uiso 1 1 d
C7 C 0.44537(10) 0.82345(5) 0.51572(11) 0.0160(2) Uani 1 1 d
H7A H 0.4606(14) 0.8328(7) 0.6051(16) 0.022(4) Uiso 1 1 d
H7B H 0.5250(15) 0.8132(7) 0.4941(15) 0.020(4) Uiso 1 1 d
C8 C 0.39436(11) 0.87587(5) 0.44127(11) 0.0183(2) Uani 1 1 d
H8A H 0.4505(15) 0.9073(7) 0.4589(15) 0.021(4) Uiso 1 1 d
H8B H 0.3868(13) 0.8658(7) 0.3508(15) 0.017(4) Uiso 1 1 d
C9 C 0.26910(11) 0.89326(5) 0.47045(13) 0.0220(2) Uani 1 1 d
H9A H 0.2775(15) 0.9058(7) 0.5542(16) 0.022(4) Uiso 1 1 d
H9B H 0.2364(15) 0.9248(8) 0.4190(16) 0.026(4) Uiso 1 1 d
C10 C 0.17850(11) 0.84393(5) 0.45085(12) 0.0197(2) Uani 1 1 d
H10A H 0.1033(16) 0.8551(7) 0.4759(16) 0.025(4) Uiso 1 1 d
H10B H 0.1612(15) 0.8337(8) 0.3600(17) 0.028(4) Uiso 1 1 d
C11 C 0.23038(10) 0.79162(5) 0.52445(11) 0.0161(2) Uani 1 1 d
H11A H 0.1699(14) 0.7601(7) 0.5074(15) 0.019(4) Uiso 1 1 d
H11B H 0.2401(14) 0.7995(7) 0.6147(15) 0.020(4) Uiso 1 1 d
C12 C 0.29959(10) 0.65312(5) 0.50620(10) 0.0137(2) Uani 1 1 d
H12 H 0.3500(12) 0.6187(6) 0.5106(13) 0.010(3) Uiso 1 1 d
C13 C 0.24581(10) 0.66287(5) 0.36805(10) 0.0151(2) Uani 1 1 d
H13A H 0.1963(13) 0.6976(7) 0.3610(14) 0.015(3) Uiso 1 1 d
H13B H 0.3122(13) 0.6693(6) 0.3200(14) 0.014(3) Uiso 1 1 d
C14 C 0.16771(10) 0.61226(5) 0.31442(11) 0.0167(2) Uani 1 1 d
H14A H 0.2201(14) 0.5787(7) 0.3168(15) 0.018(4) Uiso 1 1 d
H14B H 0.1319(15) 0.6196(7) 0.2259(16) 0.024(4) Uiso 1 1 d
C15 C 0.06674(10) 0.59965(5) 0.39018(11) 0.0185(2) Uani 1 1 d
H15A H 0.0205(14) 0.5670(7) 0.3574(15) 0.020(4) Uiso 1 1 d
H15B H 0.0079(15) 0.6322(7) 0.3833(15) 0.021(4) Uiso 1 1 d
C16 C 0.11964(11) 0.59014(5) 0.52793(12) 0.0197(2) Uani 1 1 d
H16A H 0.1709(15) 0.5549(8) 0.5351(16) 0.025(4) Uiso 1 1 d
H16B H 0.0519(15) 0.5834(7) 0.5767(16) 0.025(4) Uiso 1 1 d
C17 C 0.19873(10) 0.64020(5) 0.58387(11) 0.0174(2) Uani 1 1 d
H17A H 0.1460(14) 0.6742(7) 0.5869(14) 0.017(4) Uiso 1 1 d
H17B H 0.2359(14) 0.6312(7) 0.6692(16) 0.022(4) Uiso 1 1 d
C18 C 0.73515(10) 0.60063(5) 0.68021(10) 0.0136(2) Uani 1 1 d
H18 H 0.7913(14) 0.6274(7) 0.6531(14) 0.017(4) Uiso 1 1 d
C19 C 0.69920(10) 0.62137(5) 0.80368(10) 0.0163(2) Uani 1 1 d
H19A H 0.6588(14) 0.6577(7) 0.7936(14) 0.017(4) Uiso 1 1 d
H19B H 0.6405(14) 0.5945(7) 0.8286(15) 0.019(4) Uiso 1 1 d
C20 C 0.81032(11) 0.62410(6) 0.90874(11) 0.0202(2) Uani 1 1 d
H20A H 0.7843(15) 0.6371(8) 0.9872(17) 0.027(4) Uiso 1 1 d
H20B H 0.8685(15) 0.6523(8) 0.8896(16) 0.025(4) Uiso 1 1 d
C21 C 0.87463(11) 0.56662(6) 0.92789(11) 0.0206(2) Uani 1 1 d
H21A H 0.8192(16) 0.5390(8) 0.9573(16) 0.029(4) Uiso 1 1 d
H21B H 0.9475(15) 0.5690(8) 0.9956(17) 0.026(4) Uiso 1 1 d
C22 C 0.90997(11) 0.54523(6) 0.80606(11) 0.0196(2) Uani 1 1 d
H22A H 0.9502(14) 0.5066(7) 0.8178(15) 0.023(4) Uiso 1 1 d
H22B H 0.9734(16) 0.5703(8) 0.7800(16) 0.026(4) Uiso 1 1 d
C23 C 0.79800(10) 0.54265(5) 0.70105(11) 0.0168(2) Uani 1 1 d
H23A H 0.7408(14) 0.5146(7) 0.7218(15) 0.020(4) Uiso 1 1 d
H23B H 0.8224(15) 0.5291(8) 0.6239(17) 0.027(4) Uiso 1 1 d
C24 C 0.63070(10) 0.55773(5) 0.42485(10) 0.0137(2) Uani 1 1 d
H24 H 0.6510(13) 0.5192(7) 0.4562(14) 0.015(3) Uiso 1 1 d
C25 C 0.73692(10) 0.58099(5) 0.36654(11) 0.0165(2) Uani 1 1 d
H25A H 0.7177(14) 0.6195(7) 0.3410(15) 0.021(4) Uiso 1 1 d
H25B H 0.8103(15) 0.5825(7) 0.4299(16) 0.024(4) Uiso 1 1 d
C26 C 0.75760(11) 0.54652(6) 0.25213(11) 0.0183(2) Uani 1 1 d
H26A H 0.8235(15) 0.5631(7) 0.2148(15) 0.022(4) Uiso 1 1 d
H26B H 0.7836(15) 0.5078(7) 0.2751(15) 0.023(4) Uiso 1 1 d
C27 C 0.64017(11) 0.54313(5) 0.15535(11) 0.0181(2) Uani 1 1 d
H27A H 0.6192(15) 0.5819(7) 0.1257(16) 0.022(4) Uiso 1 1 d
H27B H 0.6529(15) 0.5206(8) 0.0807(16) 0.028(4) Uiso 1 1 d
C28 C 0.53494(11) 0.51845(5) 0.21300(11) 0.0184(2) Uani 1 1 d
H28A H 0.5553(14) 0.4790(8) 0.2396(15) 0.023(4) Uiso 1 1 d
H28B H 0.4576(16) 0.5177(8) 0.1508(16) 0.027(4) Uiso 1 1 d
C29 C 0.51330(10) 0.55298(5) 0.32657(11) 0.0155(2) Uani 1 1 d
H29A H 0.4860(14) 0.5910(7) 0.2998(15) 0.020(4) Uiso 1 1 d
H29B H 0.4487(14) 0.5363(7) 0.3642(15) 0.018(4) Uiso 1 1 d

loop_
_atom_site_aniso_label
_atom_site_aniso_U_11
_atom_site_aniso_U_22
_atom_site_aniso_U_33
_atom_site_aniso_U_23
_atom_site_aniso_U_13
_atom_site_aniso_U_12
P1 0.01010(13) 0.01351(13) 0.01286(13) -0.00081(10) 0.00174(9) -0.00056(9)
P2 0.01003(13) 0.01463(14) 0.01272(13) -0.00044(10) 0.00148(9) -0.00012(9)
P3 0.01052(13) 0.01354(13) 0.01244(13) -0.00044(10) 0.00174(9) -0.00027(9)
N1 0.0144(4) 0.0167(5) 0.0190(5) -0.0012(4) 0.0047(4) -0.0015(4)
C1 0.0113(5) 0.0136(5) 0.0151(5) 0.0017(4) 0.0015(4) -0.0002(4)
C2 0.0150(5) 0.0152(5) 0.0153(5) 0.0003(4) 0.0031(4) 0.0012(4)
C3 0.0187(5) 0.0161(5) 0.0151(5) -0.0007(4) -0.0006(4) -0.0003(4)
C4 0.0136(5) 0.0189(6) 0.0216(6) 0.0005(5) -0.0003(4) -0.0038(4)
C5 0.0136(5) 0.0201(6) 0.0226(6) -0.0006(5) 0.0054(4) -0.0016(4)
C6 0.0131(5) 0.0144(5) 0.0139(5) -0.0002(4) 0.0017(4) 0.0007(4)
C7 0.0138(5) 0.0166(5) 0.0172(5) 0.0001(4) 0.0012(4) -0.0010(4)
C8 0.0170(5) 0.0164(6) 0.0205(6) 0.0019(4) 0.0002(4) -0.0020(4)
C9 0.0211(6) 0.0167(6) 0.0280(7) 0.0015(5) 0.0033(5) 0.0031(5)
C10 0.0139(5) 0.0199(6) 0.0249(6) 0.0014(5) 0.0022(4) 0.0041(4)
C11 0.0126(5) 0.0176(6) 0.0184(5) -0.0005(4) 0.0037(4) 0.0010(4)
C12 0.0103(5) 0.0157(5) 0.0146(5) 0.0004(4) 0.0005(4) -0.0007(4)
C13 0.0140(5) 0.0172(5) 0.0139(5) -0.0004(4) 0.0020(4) -0.0007(4)
C14 0.0153(5) 0.0174(5) 0.0166(5) -0.0020(4) 0.0009(4) -0.0010(4)
C15 0.0131(5) 0.0202(6) 0.0213(6) -0.0011(5) 0.0005(4) -0.0030(4)
C16 0.0157(5) 0.0226(6) 0.0207(6) 0.0040(5) 0.0030(4) -0.0040(5)
C17 0.0146(5) 0.0230(6) 0.0147(5) 0.0012(4) 0.0026(4) -0.0018(4)
C18 0.0129(5) 0.0151(5) 0.0126(5) 0.0001(4) 0.0010(4) -0.0007(4)
C19 0.0174(5) 0.0173(6) 0.0141(5) -0.0017(4) 0.0027(4) -0.0007(4)
C20 0.0224(6) 0.0233(6) 0.0142(5) -0.0032(5) 0.0008(4) -0.0036(5)
C21 0.0205(6) 0.0256(6) 0.0143(5) 0.0032(5) -0.0008(4) -0.0025(5)
C22 0.0170(5) 0.0228(6) 0.0179(5) 0.0023(5) -0.0008(4) 0.0030(5)
C23 0.0165(5) 0.0179(6) 0.0151(5) -0.0012(4) -0.0001(4) 0.0023(4)
C24 0.0125(5) 0.0148(5) 0.0136(5) -0.0007(4) 0.0017(4) 0.0000(4)
C25 0.0120(5) 0.0218(6) 0.0156(5) -0.0030(4) 0.0024(4) -0.0018(4)
C26 0.0153(5) 0.0248(6) 0.0151(5) -0.0015(5) 0.0034(4) 0.0022(5)
C27 0.0186(5) 0.0220(6) 0.0134(5) -0.0015(4) 0.0016(4) 0.0004(5)
C28 0.0186(5) 0.0197(6) 0.0162(5) -0.0039(4) 0.0010(4) -0.0041(4)
C29 0.0121(5) 0.0172(5) 0.0166(5) -0.0018(4) 0.0010(4) -0.0020(4)

loop_
_atom_type_symbol
_atom_type_description
_atom_type_scat_dispersion_real
_atom_type_scat_dispersion_imag
_atom_type_scat_source
C C 0.0181 0.0091 'International Tables Vol C Tables 4.2.6.8 and 6.1.1.4'
H H 0.0000 0.0000 'International Tables Vol C Tables 4.2.6.8 and 6.1.1.4'
N N 0.0311 0.0180 'International Tables Vol C Tables 4.2.6.8 and 6.1.1.4'
P P 0.2955 0.4335 'International Tables Vol C Tables 4.2.6.8 and 6.1.1.4'

loop_
_exptl_crystal_face_index_h
_exptl_crystal_face_index_k
_exptl_crystal_face_index_l
_exptl_crystal_face_perp_dist
1 3 -7 0.1362
-1 -3 7 0.1362
1 0 0 0.0248
-1 0 0 0.0248
0 -1 0 0.0325
0 1 0 0.0325

loop_
_geom_angle_atom_site_label_1
_geom_angle_atom_site_label_2
_geom_angle_atom_site_label_3
_geom_angle
P2 P1 P3 97.394(14)
C1 P1 P2 105.68(4)
C1 P1 P3 102.41(4)
C6 P2 P1 99.40(4)
C6 P2 C12 101.95(5)
C12 P2 P1 94.59(4)
C18 P3 P1 105.63(4)
C18 P3 C24 106.51(5)
C24 P3 P1 99.99(4)
C5 N1 C1 118.09(10)
N1 C1 P1 110.72(8)
N1 C1 C2 122.02(10)
C2 C1 P1 127.27(9)
C1 C2 H2 121.8(10)
C3 C2 C1 118.83(11)
C3 C2 H2 119.4(10)
C2 C3 H3 118.3(10)
C4 C3 C2 119.24(11)
C4 C3 H3 122.4(10)
C3 C4 H4 122.1(11)
C5 C4 C3 117.98(11)
C5 C4 H4 119.9(11)
N1 C5 C4 123.82(11)
N1 C5 H5 116.6(10)
C4 C5 H5 119.6(10)
P2 C6 H6 107.5(9)
C7 C6 P2 112.83(8)
C7 C6 H6 107.3(9)
C7 C6 C11 109.55(9)
C11 C6 P2 108.82(8)
C11 C6 H6 110.8(9)
C6 C7 H7A 109.9(10)
C6 C7 H7B 110.9(10)
H7A C7 H7B 106.4(13)
C8 C7 C6 110.68(9)
C8 C7 H7A 109.1(10)
C8 C7 H7B 109.9(10)
C7 C8 H8A 110.4(10)
C7 C8 H8B 106.8(9)
H8A C8 H8B 108.7(13)
C9 C8 C7 111.93(10)
C9 C8 H8A 109.2(10)
C9 C8 H8B 109.8(9)
C8 C9 H9A 109.8(10)
C8 C9 H9B 110.6(10)
H9A C9 H9B 106.3(14)
C10 C9 C8 111.30(10)
C10 C9 H9A 109.2(10)
C10 C9 H9B 109.6(10)
C9 C10 H10A 109.4(10)
C9 C10 H10B 109.4(10)
C9 C10 C11 111.29(10)
H10A C10 H10B 108.4(14)
C11 C10 H10A 110.1(10)
C11 C10 H10B 108.2(10)
C6 C11 H11A 110.6(9)
C6 C11 H11B 109.5(9)
C10 C11 C6 111.70(10)
C10 C11 H11A 109.0(9)
C10 C11 H11B 109.6(10)
H11A C11 H11B 106.4(13)
P2 C12 H12 103.5(8)
C13 C12 P2 116.21(8)
C13 C12 H12 107.2(8)
C13 C12 C17 111.58(9)
C17 C12 P2 111.77(8)
C17 C12 H12 105.5(8)
C12 C13 H13A 108.7(9)
C12 C13 H13B 109.9(9)
H13A C13 H13B 106.7(12)
C14 C13 C12 110.81(9)
C14 C13 H13A 110.5(9)
C14 C13 H13B 110.1(9)
C13 C14 H14A 109.1(9)
C13 C14 H14B 109.8(10)
H14A C14 H14B 107.8(13)
C15 C14 C13 111.44(10)
C15 C14 H14A 108.2(9)
C15 C14 H14B 110.3(9)
C14 C15 H15A 110.5(9)
C14 C15 H15B 109.7(9)
C14 C15 C16 111.22(9)
H15A C15 H15B 106.7(13)
C16 C15 H15A 109.7(10)
C16 C15 H15B 108.8(9)
C15 C16 H16A 108.4(10)
C15 C16 H16B 110.1(10)
C15 C16 C17 111.91(10)
H16A C16 H16B 107.1(14)
C17 C16 H16A 109.3(10)
C17 C16 H16B 109.9(10)
C12 C17 H17A 110.0(9)
C12 C17 H17B 109.6(9)
C16 C17 C12 110.74(10)
C16 C17 H17A 109.6(9)
C16 C17 H17B 109.3(10)
H17A C17 H17B 107.5(13)
P3 C18 H18 110.3(9)
C19 C18 P3 107.08(7)
C19 C18 H18 109.3(9)
C23 C18 P3 111.45(8)
C23 C18 H18 109.2(9)
C23 C18 C19 109.42(9)
C18 C19 H19A 111.5(9)
C18 C19 H19B 108.4(9)
H19A C19 H19B 106.9(13)
C20 C19 C18 111.60(9)
C20 C19 H19A 110.2(9)
C20 C19 H19B 108.0(9)
C19 C20 H20A 109.8(10)
C19 C20 H20B 110.4(10)
H20A C20 H20B 105.7(14)
C21 C20 C19 111.14(10)
C21 C20 H20A 110.7(10)
C21 C20 H20B 109.0(10)
C20 C21 H21A 109.3(10)
C20 C21 H21B 110.5(10)
H21A C21 H21B 105.7(14)
C22 C21 C20 110.91(10)
C22 C21 H21A 109.1(10)
C22 C21 H21B 111.3(10)
C21 C22 H22A 111.1(9)
C21 C22 H22B 110.3(10)
C21 C22 C23 111.27(10)
H22A C22 H22B 104.7(13)
C23 C22 H22A 109.8(9)
C23 C22 H22B 109.4(10)
C18 C23 C22 111.26(10)
C18 C23 H23A 110.2(9)
C18 C23 H23B 110.5(10)
C22 C23 H23A 109.4(9)
C22 C23 H23B 110.1(10)
H23A C23 H23B 105.2(14)
P3 C24 H24 104.1(9)
C25 C24 P3 117.28(8)
C25 C24 H24 109.2(8)
C25 C24 C29 110.95(9)
C29 C24 P3 107.84(7)
C29 C24 H24 106.8(9)
C24 C25 H25A 108.1(9)
C24 C25 H25B 109.2(10)
C24 C25 C26 112.05(10)
H25A C25 H25B 106.6(14)
C26 C25 H25A 108.9(10)
C26 C25 H25B 111.8(10)
C25 C26 H26A 110.4(10)
C25 C26 H26B 111.6(10)
H26A C26 H26B 105.8(13)
C27 C26 C25 110.98(10)
C27 C26 H26A 110.1(10)
C27 C26 H26B 107.8(10)
C26 C27 H27A 107.6(10)
C26 C27 H27B 111.4(10)
H27A C27 H27B 106.7(14)
C28 C27 C26 110.92(10)
C28 C27 H27A 109.5(9)
C28 C27 H27B 110.6(10)
C27 C28 H28A 109.0(9)
C27 C28 H28B 110.8(10)
C27 C28 C29 111.16(10)
H28A C28 H28B 108.0(14)
C29 C28 H28A 109.0(10)
C29 C28 H28B 108.7(10)
C24 C29 H29A 108.8(9)
C24 C29 H29B 109.6(9)
C28 C29 C24 111.61(9)
C28 C29 H29A 109.4(10)
C28 C29 H29B 110.6(9)
H29A C29 H29B 106.7(13)

loop_
_geom_bond_atom_site_label_1
_geom_bond_atom_site_label_2
_geom_bond_distance
P1 P2 2.2300(4)
P1 P3 2.2370(4)
P1 C1 1.8455(11)
P2 C6 1.8743(12)
P2 C12 1.8894(11)
P3 C18 1.8664(11)
P3 C24 1.8684(11)
N1 C1 1.3487(15)
N1 C5 1.3366(16)
C1 C2 1.3933(16)
C2 H2 0.955(16)
C2 C3 1.3928(16)
C3 H3 0.932(18)
C3 C4 1.3871(17)
C4 H4 0.938(18)
C4 C5 1.3841(17)
C5 H5 0.964(16)
C6 H6 0.964(15)
C6 C7 1.5352(15)
C6 C11 1.5397(15)
C7 H7A 0.981(17)
C7 H7B 0.980(16)
C7 C8 1.5321(16)
C8 H8A 0.966(17)
C8 H8B 1.000(16)
C8 C9 1.5294(17)
C9 H9A 0.945(17)
C9 H9B 0.964(18)
C9 C10 1.5276(17)
C10 H10A 0.955(17)
C10 H10B 1.002(18)
C10 C11 1.5285(16)
C11 H11A 0.996(16)
C11 H11B 0.984(16)
C12 H12 0.982(15)
C12 C13 1.5338(15)
C12 C17 1.5387(15)
C13 H13A 0.982(16)
C13 H13B 0.982(15)
C13 C14 1.5305(16)
C14 H14A 0.978(17)
C14 H14B 0.990(17)
C14 C15 1.5245(16)
C15 H15A 0.959(17)
C15 H15B 1.001(17)
C15 C16 1.5270(17)
C16 H16A 1.002(18)
C16 H16B 1.001(17)
C16 C17 1.5332(17)
C17 H17A 0.996(16)
C17 H17B 0.971(17)
C18 H18 0.967(16)
C18 C19 1.5406(15)
C18 C23 1.5342(16)
C19 H19A 0.966(16)
C19 H19B 0.979(16)
C19 C20 1.5302(16)
C20 H20A 0.992(18)
C20 H20B 0.972(18)
C20 C21 1.5297(18)
C21 H21A 0.984(18)
C21 H21B 0.996(18)
C21 C22 1.5267(17)
C22 H22A 1.012(17)
C22 H22B 0.994(18)
C22 C23 1.5363(16)
C23 H23A 0.968(17)
C23 H23B 0.976(18)
C24 H24 0.984(16)
C24 C25 1.5281(15)
C24 C29 1.5391(15)
C25 H25A 0.963(17)
C25 H25B 0.972(17)
C25 C26 1.5335(16)
C26 H26A 0.974(17)
C26 H26B 0.977(17)
C26 C27 1.5285(16)
C27 H27A 0.985(17)
C27 H27B 0.999(18)
C27 C28 1.5276(16)
C28 H28A 0.989(18)
C28 H28B 0.997(17)
C28 C29 1.5298(16)
C29 H29A 0.975(17)
C29 H29B 0.964(16)

loop_
_geom_torsion_atom_site_label_1
_geom_torsion_atom_site_label_2
_geom_torsion_atom_site_label_3
_geom_torsion_atom_site_label_4
_geom_torsion
P1 P2 C6 C7 -71.01(8)
P1 P2 C6 C11 167.19(7)
P1 P2 C12 C13 -72.13(8)
P1 P2 C12 C17 158.23(7)
P1 P3 C18 C19 85.40(7)
P1 P3 C18 C23 -154.96(7)
P1 P3 C24 C25 55.29(9)
P1 P3 C24 C29 -70.77(8)
P1 C1 C2 C3 179.56(9)
P2 P1 C1 N1 -174.12(7)
P2 P1 C1 C2 5.61(11)
P2 C6 C7 C8 -178.46(8)
P2 C6 C11 C10 -178.90(8)
P2 C12 C13 C14 174.76(8)
P2 C12 C17 C16 -173.30(8)
P3 P1 C1 N1 84.43(8)
P3 P1 C1 C2 -95.85(10)
P3 C18 C19 C20 177.60(8)
P3 C18 C23 C22 -174.84(8)
P3 C24 C25 C26 -178.43(8)
P3 C24 C29 C28 -176.28(8)
N1 C1 C2 C3 -0.74(17)
C1 N1 C5 C4 0.08(18)
C1 C2 C3 C4 -0.08(17)
C2 C3 C4 C5 0.83(18)
C3 C4 C5 N1 -0.87(19)
C5 N1 C1 P1 -179.51(9)
C5 N1 C1 C2 0.74(17)
C6 P2 C12 C13 28.50(9)
C6 P2 C12 C17 -101.13(8)
C6 C7 C8 C9 56.47(13)
C7 C6 C11 C10 57.32(12)
C7 C8 C9 C10 -54.41(14)
C8 C9 C10 C11 53.70(14)
C9 C10 C11 C6 -55.89(13)
C11 C6 C7 C8 -57.07(12)
C12 P2 C6 C7 -167.78(8)
C12 P2 C6 C11 70.41(8)
C12 C13 C14 C15 55.91(12)
C13 C12 C17 C16 54.69(13)
C13 C14 C15 C16 -55.75(13)
C14 C15 C16 C17 55.21(13)
C15 C16 C17 C12 -54.48(13)
C17 C12 C13 C14 -55.51(13)
C18 P3 C24 C25 -54.44(9)
C18 P3 C24 C29 179.50(8)
C18 C19 C20 C21 -56.47(13)
C19 C18 C23 C22 -56.61(12)
C19 C20 C21 C22 55.26(13)
C20 C21 C22 C23 -55.47(14)
C21 C22 C23 C18 56.85(13)
C23 C18 C19 C20 56.67(13)
C24 P3 C18 C19 -168.88(8)
C24 P3 C18 C23 -49.25(9)
C24 C25 C26 C27 55.28(13)
C25 C24 C29 C28 54.01(13)
C25 C26 C27 C28 -56.15(14)
C26 C27 C28 C29 56.60(13)
C27 C28 C29 C24 -55.62(13)
C29 C24 C25 C26 -53.92(13)

loop_
_exptl_oxdiff_crystal_face_indexfrac_h
_exptl_oxdiff_crystal_face_indexfrac_k
_exptl_oxdiff_crystal_face_indexfrac_l
_exptl_oxdiff_crystal_face_x
_exptl_oxdiff_crystal_face_y
_exptl_oxdiff_crystal_face_z
0.9992 2.9875 -7.0052 -0.9676 0.1400 -0.2686
-0.9992 -2.9875 7.0052 0.9676 -0.1400 0.2686
0.9996 -0.0055 0.0022 0.0408 -0.0099 -0.1348
-0.9996 0.0055 -0.0022 -0.0408 0.0099 0.1348
-0.0001 -1.0001 0.0007 0.0024 -0.0650 0.0053
0.0001 1.0001 -0.0007 -0.0024 0.0650 -0.0053
